data_1503969
loop_
_publ_author_name
'Ni, Yang'
'Nakajima, Kiyohiko'
'Kanno, Ken-ichiro'
'Takahashi, Tamotsu'

_publ_section_title
;
 Zirconium-mediated coupling reaction for synthesis of substituted
 thiophene-fused acenes.
;
_journal_issue 16
_journal_name_full 'Organic letters'
_journal_page_first 3702
_journal_page_last 3705
_journal_paper_doi 10.1021/ol900903w
_journal_volume 11
_journal_year 2009
_chemical_formula_moiety 'C44 H48 S'
_chemical_formula_sum 'C44 H48 S'
_chemical_formula_weight 608.88
_chemical_name_systematic
; 
 ? 
;
_space_group_IT_number 2
_symmetry_cell_setting triclinic
_symmetry_Int_Tables_number 2
_symmetry_space_group_name_Hall '-P 1'
_symmetry_space_group_name_H-M 'P -1'
_atom_sites_solution_hydrogens geom
_atom_sites_solution_primary direct
_atom_sites_solution_secondary difmap
_audit_creation_method SHELXL-97
_cell_angle_alpha 101.824(14)
_cell_angle_beta 93.497(15)
_cell_angle_gamma 91.387(16)
_cell_formula_units_Z 2
_cell_length_a 10.481(5)
_cell_length_b 12.266(5)
_cell_length_c 13.619(5)
_cell_measurement_reflns_used 8464
_cell_measurement_temperature 113(2)
_cell_measurement_theta_max 27.5
_cell_measurement_theta_min 3.1
_cell_volume 1709.3(12)
_computing_cell_refinement PROCESS-AUTO
_computing_data_collection PROCESS-AUTO
_computing_data_reduction CrystalStructure
_computing_publication_material 'CrystalStructure 3.8'
_computing_structure_refinement 'SHELXL-97 (Sheldrick, 1997)'
_computing_structure_solution SIR2004
_diffrn_ambient_temperature 113(2)
_diffrn_detector_area_resol_mean 10.00
_diffrn_measured_fraction_theta_full 0.976
_diffrn_measured_fraction_theta_max 0.976
_diffrn_measurement_device_type 'Rigaku RAXIS-RAPID'
_diffrn_measurement_method \w
_diffrn_radiation_monochromator graphite
_diffrn_radiation_source 'sealed X-ray tube'
_diffrn_radiation_type MoK\a
_diffrn_radiation_wavelength 0.71075
_diffrn_reflns_av_R_equivalents 0.1935
_diffrn_reflns_av_sigmaI/netI 0.2993
_diffrn_reflns_limit_h_max 13
_diffrn_reflns_limit_h_min -13
_diffrn_reflns_limit_k_max 15
_diffrn_reflns_limit_k_min -15
_diffrn_reflns_limit_l_max 15
_diffrn_reflns_limit_l_min -17
_diffrn_reflns_number 16763
_diffrn_reflns_theta_full 27.49
_diffrn_reflns_theta_max 27.49
_diffrn_reflns_theta_min 3.06
_exptl_absorpt_coefficient_mu 0.125
_exptl_absorpt_correction_T_max 0.975
_exptl_absorpt_correction_T_min 0.972
_exptl_absorpt_correction_type numerical
_exptl_absorpt_process_details
;
    Higashi, T. (1999). Program for Absorption Correction.
    Rigaku Corporation, Tokyo, Japan.
;
_exptl_crystal_colour orange
_exptl_crystal_density_diffrn 1.183
_exptl_crystal_density_method 'not measured'
_exptl_crystal_description prism
_exptl_crystal_F_000 656
_exptl_crystal_size_max 0.20
_exptl_crystal_size_mid 0.20
_exptl_crystal_size_min 0.20
_refine_diff_density_max 0.323
_refine_diff_density_min -0.340
_refine_diff_density_rms 0.073
_refine_ls_extinction_coef 0.0032(13)
_refine_ls_extinction_expression Fc^*^=kFc[1+0.001xFc^2^\l^3^/sin(2\q)]^-1/4^
_refine_ls_extinction_method SHELXL
_refine_ls_goodness_of_fit_ref 0.899
_refine_ls_hydrogen_treatment noref
_refine_ls_matrix_type full
_refine_ls_number_parameters 408
_refine_ls_number_reflns 7657
_refine_ls_number_restraints 0
_refine_ls_restrained_S_all 0.899
_refine_ls_R_factor_all 0.2419
_refine_ls_R_factor_gt 0.0879
_refine_ls_shift/su_max 0.001
_refine_ls_shift/su_mean 0.000
_refine_ls_structure_factor_coef Fsqd
_refine_ls_weighting_details 'calc w=1/[\s^2^(Fo^2^)+(0.0650P)^2^+0.0000P] where P=(Fo^2^+2Fc^2^)/3'
_refine_ls_weighting_scheme calc
_refine_ls_wR_factor_gt 0.1634
_refine_ls_wR_factor_ref 0.2259
_reflns_number_gt 2575
_reflns_number_total 7657
_reflns_threshold_expression >2sigma(I)
_cod_data_source_file ol900903w_si_002.cif
_cod_data_source_block tt81rc
_cod_original_cell_volume 1709.2(13)
_cod_database_code 1503969

loop_
_symmetry_equiv_pos_as_xyz
'x, y, z'
'-x, -y, -z'

loop_
_atom_site_label
_atom_site_type_symbol
_atom_site_fract_x
_atom_site_fract_y
_atom_site_fract_z
_atom_site_U_iso_or_equiv
_atom_site_adp_type
_atom_site_occupancy
_atom_site_symmetry_multiplicity
_atom_site_calc_flag
_atom_site_refinement_flags
S1 S -0.13697(14) 0.70134(11) 0.71714(10) 0.0337(4) Uani 1 1 d .
C1 C -0.0391(5) 0.6889(4) 0.6143(3) 0.0297(12) Uani 1 1 d .
C2 C -0.0740(5) 0.6342(4) 0.5189(3) 0.0301(12) Uani 1 1 d .
C3 C 0.0096(5) 0.6488(4) 0.4424(3) 0.0310(12) Uani 1 1 d .
C4 C -0.0107(5) 0.5890(4) 0.3415(3) 0.0311(12) Uani 1 1 d .
H1 H -0.0785 0.5343 0.3248 0.037 Uiso 1 1 calc R
C5 C 0.0666(5) 0.6084(4) 0.2656(3) 0.0318(13) Uani 1 1 d .
C6 C 0.0453(5) 0.5492(4) 0.1643(4) 0.0364(13) Uani 1 1 d .
H2 H -0.0210 0.4931 0.1469 0.044 Uiso 1 1 calc R
C7 C 0.1199(5) 0.5728(4) 0.0924(3) 0.0344(13) Uani 1 1 d .
H3 H 0.1034 0.5341 0.0247 0.041 Uiso 1 1 calc R
C8 C 0.2208(6) 0.6532(4) 0.1164(4) 0.0349(13) Uani 1 1 d .
H4 H 0.2722 0.6681 0.0652 0.042 Uiso 1 1 calc R
C9 C 0.2451(5) 0.7100(4) 0.2135(3) 0.0307(12) Uani 1 1 d .
H5 H 0.3139 0.7639 0.2298 0.037 Uiso 1 1 calc R
C10 C 0.1678(5) 0.6887(4) 0.2900(3) 0.0305(12) Uani 1 1 d .
C11 C 0.1916(5) 0.7464(4) 0.3905(3) 0.0296(12) Uani 1 1 d .
H6 H 0.2609 0.7997 0.4066 0.035 Uiso 1 1 calc R
C12 C 0.1162(5) 0.7277(4) 0.4675(3) 0.0278(11) Uani 1 1 d .
C13 C 0.1495(5) 0.7830(4) 0.5695(3) 0.0284(12) Uani 1 1 d .
C14 C 0.0804(5) 0.7500(4) 0.6437(3) 0.0290(12) Uani 1 1 d .
C15 C 0.1025(5) 0.7800(4) 0.7540(3) 0.0267(11) Uani 1 1 d .
C16 C 0.2157(5) 0.7988(4) 0.8123(3) 0.0287(12) Uani 1 1 d .
C17 C 0.2111(5) 0.8420(4) 0.9197(3) 0.0294(12) Uani 1 1 d .
C18 C 0.3213(5) 0.8747(4) 0.9819(3) 0.0297(12) Uani 1 1 d .
H7 H 0.4021 0.8639 0.9540 0.036 Uiso 1 1 calc R
C19 C 0.3177(5) 0.9226(4) 1.0836(3) 0.0298(12) Uani 1 1 d .
C20 C 0.4301(6) 0.9544(4) 1.1469(4) 0.0368(13) Uani 1 1 d .
H8 H 0.5111 0.9438 1.1194 0.044 Uiso 1 1 calc R
C21 C 0.4247(6) 1.0001(4) 1.2470(4) 0.0378(13) Uani 1 1 d .
H9 H 0.5015 1.0189 1.2885 0.045 Uiso 1 1 calc R
C22 C 0.3050(6) 1.0193(4) 1.2888(4) 0.0377(13) Uani 1 1 d .
H10 H 0.3016 1.0529 1.3579 0.045 Uiso 1 1 calc R
C23 C 0.1943(6) 0.9897(4) 1.2301(3) 0.0352(13) Uani 1 1 d .
H11 H 0.1144 1.0032 1.2588 0.042 Uiso 1 1 calc R
C24 C 0.1969(5) 0.9388(4) 1.1261(4) 0.0302(12) Uani 1 1 d .
C25 C 0.0853(5) 0.9049(4) 1.0640(3) 0.0312(12) Uani 1 1 d .
H12 H 0.0049 0.9156 1.0923 0.037 Uiso 1 1 calc R
C26 C 0.0880(5) 0.8558(4) 0.9618(3) 0.0283(12) Uani 1 1 d .
C27 C -0.0284(5) 0.8154(4) 0.9020(3) 0.0283(12) Uani 1 1 d .
C28 C -0.0154(5) 0.7746(4) 0.8009(3) 0.0298(12) Uani 1 1 d .
C29 C -0.1982(5) 0.5636(4) 0.4937(4) 0.0332(12) Uani 1 1 d .
H13 H -0.1784 0.4893 0.4546 0.040 Uiso 1 1 calc R
H14 H -0.2323 0.5525 0.5573 0.040 Uiso 1 1 calc R
C30 C -0.3020(6) 0.6126(5) 0.4344(4) 0.0457(15) Uani 1 1 d .
H15 H -0.2710 0.6173 0.3681 0.055 Uiso 1 1 calc R
H16 H -0.3782 0.5610 0.4222 0.055 Uiso 1 1 calc R
C31 C -0.3418(6) 0.7263(5) 0.4852(4) 0.0485(15) Uani 1 1 d .
H17 H -0.2676 0.7797 0.4932 0.058 Uiso 1 1 calc R
H18 H -0.3685 0.7233 0.5531 0.058 Uiso 1 1 calc R
C32 C -0.4536(6) 0.7689(5) 0.4246(4) 0.0530(16) Uani 1 1 d .
H19 H -0.4189 0.8099 0.3770 0.064 Uiso 1 1 calc R
H20 H -0.5054 0.8183 0.4709 0.064 Uiso 1 1 calc R
H21 H -0.5071 0.7052 0.3876 0.064 Uiso 1 1 calc R
C33 C 0.2483(5) 0.8786(4) 0.5931(3) 0.0315(12) Uani 1 1 d .
H22 H 0.3291 0.8524 0.5638 0.038 Uiso 1 1 calc R
H23 H 0.2655 0.9002 0.6669 0.038 Uiso 1 1 calc R
C34 C 0.2084(5) 0.9811(4) 0.5534(3) 0.0339(13) Uani 1 1 d .
H24 H 0.1794 0.9574 0.4815 0.041 Uiso 1 1 calc R
H25 H 0.2842 1.0321 0.5581 0.041 Uiso 1 1 calc R
C35 C 0.1015(5) 1.0452(4) 0.6095(3) 0.0384(14) Uani 1 1 d .
H26 H 0.0701 1.1012 0.5717 0.046 Uiso 1 1 calc R
H27 H 0.0292 0.9926 0.6120 0.046 Uiso 1 1 calc R
C36 C 0.1453(6) 1.1038(5) 0.7160(4) 0.0501(16) Uani 1 1 d .
H28 H 0.1357 1.0523 0.7616 0.060 Uiso 1 1 calc R
H29 H 0.0932 1.1687 0.7369 0.060 Uiso 1 1 calc R
H30 H 0.2354 1.1283 0.7183 0.060 Uiso 1 1 calc R
C37 C 0.3435(5) 0.7650(4) 0.7703(3) 0.0319(12) Uani 1 1 d .
H31 H 0.4068 0.8277 0.7932 0.038 Uiso 1 1 calc R
H32 H 0.3336 0.7509 0.6960 0.038 Uiso 1 1 calc R
C38 C 0.3950(5) 0.6615(4) 0.8022(4) 0.0329(12) Uani 1 1 d .
H33 H 0.4063 0.6749 0.8764 0.040 Uiso 1 1 calc R
H34 H 0.3329 0.5979 0.7790 0.040 Uiso 1 1 calc R
C39 C 0.5227(5) 0.6332(4) 0.7573(4) 0.0359(13) Uani 1 1 d .
H35 H 0.5106 0.6232 0.6833 0.043 Uiso 1 1 calc R
H36 H 0.5840 0.6971 0.7818 0.043 Uiso 1 1 calc R
C40 C 0.5805(6) 0.5293(4) 0.7824(4) 0.0436(14) Uani 1 1 d .
H37 H 0.6340 0.5495 0.8454 0.052 Uiso 1 1 calc R
H38 H 0.6329 0.4949 0.7281 0.052 Uiso 1 1 calc R
H39 H 0.5119 0.4765 0.7898 0.052 Uiso 1 1 calc R
C41 C -0.1568(5) 0.8172(4) 0.9456(3) 0.0315(12) Uani 1 1 d .
H40 H -0.2241 0.8146 0.8909 0.038 Uiso 1 1 calc R
H41 H -0.1631 0.8886 0.9943 0.038 Uiso 1 1 calc R
C42 C -0.1828(5) 0.7210(4) 0.9988(4) 0.0370(13) Uani 1 1 d .
H42 H -0.1819 0.6493 0.9497 0.044 Uiso 1 1 calc R
H43 H -0.1141 0.7210 1.0520 0.044 Uiso 1 1 calc R
C43 C -0.3121(5) 0.7312(5) 1.0456(4) 0.0407(14) Uani 1 1 d .
H44 H -0.3132 0.8040 1.0931 0.049 Uiso 1 1 calc R
H45 H -0.3804 0.7301 0.9918 0.049 Uiso 1 1 calc R
C44 C -0.3414(7) 0.6392(5) 1.1011(4) 0.0604(19) Uani 1 1 d .
H46 H -0.3868 0.5768 1.0546 0.073 Uiso 1 1 calc R
H47 H -0.3951 0.6677 1.1564 0.073 Uiso 1 1 calc R
H48 H -0.2613 0.6137 1.1281 0.073 Uiso 1 1 calc R

loop_
_atom_site_aniso_label
_atom_site_aniso_U_11
_atom_site_aniso_U_22
_atom_site_aniso_U_33
_atom_site_aniso_U_23
_atom_site_aniso_U_13
_atom_site_aniso_U_12
S1 0.0275(8) 0.0364(8) 0.0366(7) 0.0066(6) 0.0030(6) -0.0005(6)
C1 0.026(3) 0.029(3) 0.036(3) 0.009(2) 0.006(2) 0.005(2)
C2 0.031(3) 0.025(3) 0.034(3) 0.008(2) -0.005(2) 0.002(2)
C3 0.033(3) 0.031(3) 0.029(3) 0.007(2) 0.001(2) 0.006(3)
C4 0.027(3) 0.026(3) 0.040(3) 0.006(2) 0.004(2) 0.005(2)
C5 0.040(4) 0.026(3) 0.031(3) 0.006(2) 0.005(2) 0.013(3)
C6 0.038(4) 0.034(3) 0.034(3) 0.000(2) -0.002(2) -0.003(3)
C7 0.044(4) 0.032(3) 0.026(3) 0.003(2) -0.004(2) 0.008(3)
C8 0.044(4) 0.032(3) 0.032(3) 0.011(2) 0.007(2) 0.010(3)
C9 0.033(3) 0.028(3) 0.032(3) 0.007(2) 0.006(2) 0.004(2)
C10 0.033(3) 0.027(3) 0.032(3) 0.008(2) 0.001(2) 0.006(2)
C11 0.031(3) 0.022(3) 0.035(3) 0.004(2) 0.000(2) 0.002(2)
C12 0.024(3) 0.027(3) 0.032(3) 0.004(2) 0.003(2) 0.005(2)
C13 0.023(3) 0.036(3) 0.026(3) 0.004(2) 0.005(2) 0.003(2)
C14 0.032(3) 0.022(3) 0.033(3) 0.004(2) 0.001(2) 0.002(2)
C15 0.024(3) 0.027(3) 0.029(3) 0.006(2) 0.005(2) 0.002(2)
C16 0.023(3) 0.025(3) 0.039(3) 0.009(2) 0.003(2) 0.006(2)
C17 0.030(3) 0.023(3) 0.036(3) 0.005(2) 0.007(2) 0.007(2)
C18 0.031(3) 0.024(3) 0.034(3) 0.006(2) -0.001(2) 0.002(2)
C19 0.031(3) 0.027(3) 0.032(3) 0.010(2) 0.001(2) 0.000(2)
C20 0.035(4) 0.036(3) 0.038(3) 0.004(2) 0.001(3) 0.004(3)
C21 0.040(4) 0.036(3) 0.036(3) 0.008(2) -0.003(2) -0.008(3)
C22 0.042(4) 0.036(3) 0.034(3) 0.006(2) 0.003(3) -0.001(3)
C23 0.047(4) 0.024(3) 0.033(3) 0.002(2) 0.007(3) 0.008(3)
C24 0.033(3) 0.023(3) 0.036(3) 0.009(2) 0.000(2) 0.008(2)
C25 0.040(4) 0.027(3) 0.028(3) 0.009(2) 0.008(2) 0.004(2)
C26 0.029(3) 0.026(3) 0.033(3) 0.011(2) 0.005(2) 0.006(2)
C27 0.033(3) 0.020(3) 0.035(3) 0.010(2) 0.009(2) 0.006(2)
C28 0.027(3) 0.028(3) 0.036(3) 0.010(2) 0.001(2) 0.003(2)
C29 0.032(3) 0.030(3) 0.037(3) 0.007(2) -0.003(2) 0.000(3)
C30 0.032(4) 0.048(4) 0.054(3) 0.005(3) -0.002(3) -0.002(3)
C31 0.042(4) 0.041(4) 0.059(4) 0.002(3) 0.004(3) -0.001(3)
C32 0.036(4) 0.046(4) 0.074(4) 0.007(3) -0.005(3) 0.003(3)
C33 0.033(3) 0.030(3) 0.030(3) 0.003(2) 0.000(2) 0.000(2)
C34 0.034(3) 0.035(3) 0.033(3) 0.008(2) 0.006(2) 0.003(3)
C35 0.044(4) 0.036(3) 0.034(3) 0.004(2) 0.005(2) 0.000(3)
C36 0.047(4) 0.049(4) 0.050(3) -0.004(3) 0.018(3) 0.003(3)
C37 0.028(3) 0.034(3) 0.032(3) 0.003(2) 0.001(2) -0.002(2)
C38 0.028(3) 0.034(3) 0.038(3) 0.011(2) 0.003(2) 0.002(2)
C39 0.030(3) 0.036(3) 0.044(3) 0.011(2) 0.008(2) 0.007(3)
C40 0.038(4) 0.043(3) 0.053(3) 0.015(3) 0.004(3) 0.013(3)
C41 0.033(3) 0.028(3) 0.033(3) 0.006(2) 0.003(2) -0.001(2)
C42 0.037(4) 0.036(3) 0.041(3) 0.011(2) 0.009(3) 0.002(3)
C43 0.040(4) 0.047(3) 0.033(3) 0.004(2) 0.010(2) -0.002(3)
C44 0.071(5) 0.061(4) 0.055(4) 0.021(3) 0.018(3) -0.004(4)

loop_
_atom_type_symbol
_atom_type_description
_atom_type_scat_dispersion_real
_atom_type_scat_dispersion_imag
_atom_type_scat_source
C C 0.0033 0.0016 'International Tables Vol C Tables 4.2.6.8 and 6.1.1.4'
H H 0.0000 0.0000 'International Tables Vol C Tables 4.2.6.8 and 6.1.1.4'
S S 0.1246 0.1234 'International Tables Vol C Tables 4.2.6.8 and 6.1.1.4'

loop_
_geom_angle_atom_site_label_1
_geom_angle_atom_site_label_2
_geom_angle_atom_site_label_3
_geom_angle
C28 S1 C1 92.1(2)
C2 C1 C14 124.0(4)
C2 C1 S1 125.0(4)
C14 C1 S1 110.9(4)
C1 C2 C3 116.8(5)
C1 C2 C29 121.5(4)
C3 C2 C29 121.7(4)
C4 C3 C2 122.1(5)
C4 C3 C12 118.4(4)
C2 C3 C12 119.6(4)
C5 C4 C3 122.0(5)
C5 C4 H1 119.0
C3 C4 H1 119.0
C4 C5 C10 119.3(4)
C4 C5 C6 121.9(5)
C10 C5 C6 118.9(4)
C7 C6 C5 120.1(5)
C7 C6 H2 120.0
C5 C6 H2 120.0
C6 C7 C8 121.2(5)
C6 C7 H3 119.4
C8 C7 H3 119.4
C9 C8 C7 120.0(4)
C9 C8 H4 120.0
C7 C8 H4 120.0
C8 C9 C10 120.2(5)
C8 C9 H5 119.9
C10 C9 H5 119.9
C5 C10 C11 119.4(4)
C5 C10 C9 119.7(4)
C11 C10 C9 120.9(5)
C12 C11 C10 122.2(5)
C12 C11 H6 118.9
C10 C11 H6 118.9
C11 C12 C13 120.0(5)
C11 C12 C3 118.7(4)
C13 C12 C3 121.2(4)
C14 C13 C12 116.9(4)
C14 C13 C33 122.4(4)
C12 C13 C33 120.5(4)
C13 C14 C1 118.7(4)
C13 C14 C15 129.5(5)
C1 C14 C15 111.4(4)
C16 C15 C28 119.6(4)
C16 C15 C14 129.5(4)
C28 C15 C14 110.4(5)
C15 C16 C17 118.4(4)
C15 C16 C37 122.2(4)
C17 C16 C37 119.0(5)
C18 C17 C26 119.2(4)
C18 C17 C16 121.9(4)
C26 C17 C16 118.8(5)
C17 C18 C19 122.5(5)
C17 C18 H7 118.8
C19 C18 H7 118.8
C18 C19 C20 122.3(5)
C18 C19 C24 119.1(5)
C20 C19 C24 118.6(5)
C21 C20 C19 121.4(5)
C21 C20 H8 119.3
C19 C20 H8 119.3
C20 C21 C22 120.1(6)
C20 C21 H9 119.9
C22 C21 H9 119.9
C23 C22 C21 120.2(5)
C23 C22 H10 119.9
C21 C22 H10 119.9
C22 C23 C24 120.9(5)
C22 C23 H11 119.5
C24 C23 H11 119.5
C25 C24 C19 118.7(5)
C25 C24 C23 122.6(5)
C19 C24 C23 118.7(5)
C26 C25 C24 122.6(5)
C26 C25 H12 118.7
C24 C25 H12 118.7
C25 C26 C27 120.9(4)
C25 C26 C17 117.9(5)
C27 C26 C17 121.2(4)
C28 C27 C26 115.9(4)
C28 C27 C41 121.3(5)
C26 C27 C41 122.8(4)
C27 C28 C15 123.5(5)
C27 C28 S1 124.3(4)
C15 C28 S1 112.1(3)
C30 C29 C2 114.9(4)
C30 C29 H13 108.5
C2 C29 H13 108.5
C30 C29 H14 108.5
C2 C29 H14 108.5
H13 C29 H14 107.5
C31 C30 C29 114.4(5)
C31 C30 H15 108.7
C29 C30 H15 108.7
C31 C30 H16 108.7
C29 C30 H16 108.7
H15 C30 H16 107.6
C30 C31 C32 112.1(5)
C30 C31 H17 109.2
C32 C31 H17 109.2
C30 C31 H18 109.2
C32 C31 H18 109.2
H17 C31 H18 107.9
C31 C32 H19 109.5
C31 C32 H20 109.5
H19 C32 H20 109.5
C31 C32 H21 109.5
H19 C32 H21 109.5
H20 C32 H21 109.5
C13 C33 C34 113.9(4)
C13 C33 H22 108.8
C34 C33 H22 108.8
C13 C33 H23 108.8
C34 C33 H23 108.8
H22 C33 H23 107.7
C33 C34 C35 114.2(4)
C33 C34 H24 108.7
C35 C34 H24 108.7
C33 C34 H25 108.7
C35 C34 H25 108.7
H24 C34 H25 107.6
C36 C35 C34 112.7(5)
C36 C35 H26 109.0
C34 C35 H26 109.0
C36 C35 H27 109.0
C34 C35 H27 109.0
H26 C35 H27 107.8
C35 C36 H28 109.5
C35 C36 H29 109.5
H28 C36 H29 109.5
C35 C36 H30 109.5
H28 C36 H30 109.5
H29 C36 H30 109.5
C16 C37 C38 113.3(4)
C16 C37 H31 108.9
C38 C37 H31 108.9
C16 C37 H32 108.9
C38 C37 H32 108.9
H31 C37 H32 107.7
C39 C38 C37 110.1(4)
C39 C38 H33 109.6
C37 C38 H33 109.6
C39 C38 H34 109.6
C37 C38 H34 109.6
H33 C38 H34 108.1
C40 C39 C38 114.3(4)
C40 C39 H35 108.7
C38 C39 H35 108.7
C40 C39 H36 108.7
C38 C39 H36 108.7
H35 C39 H36 107.6
C39 C40 H37 109.5
C39 C40 H38 109.5
H37 C40 H38 109.5
C39 C40 H39 109.5
H37 C40 H39 109.5
H38 C40 H39 109.5
C27 C41 C42 114.2(4)
C27 C41 H40 108.7
C42 C41 H40 108.7
C27 C41 H41 108.7
C42 C41 H41 108.7
H40 C41 H41 107.6
C43 C42 C41 111.3(4)
C43 C42 H42 109.4
C41 C42 H42 109.4
C43 C42 H43 109.4
C41 C42 H43 109.4
H42 C42 H43 108.0
C44 C43 C42 113.4(5)
C44 C43 H44 108.9
C42 C43 H44 108.9
C44 C43 H45 108.9
C42 C43 H45 108.9
H44 C43 H45 107.7
C43 C44 H46 109.5
C43 C44 H47 109.5
H46 C44 H47 109.5
C43 C44 H48 109.5
H46 C44 H48 109.5
H47 C44 H48 109.5

loop_
_geom_bond_atom_site_label_1
_geom_bond_atom_site_label_2
_geom_bond_distance
S1 C28 1.755(5)
S1 C1 1.769(4)
C1 C2 1.359(7)
C1 C14 1.436(7)
C2 C3 1.437(6)
C2 C29 1.527(7)
C3 C4 1.420(7)
C3 C12 1.438(7)
C4 C5 1.406(6)
C4 H1 0.9500
C5 C10 1.407(7)
C5 C6 1.422(7)
C6 C7 1.362(6)
C6 H2 0.9500
C7 C8 1.405(7)
C7 H3 0.9500
C8 C9 1.368(7)
C8 H4 0.9500
C9 C10 1.419(6)
C9 H5 0.9500
C10 C11 1.411(7)
C11 C12 1.402(6)
C11 H6 0.9500
C12 C13 1.434(6)
C13 C14 1.398(6)
C13 C33 1.515(7)
C14 C15 1.474(6)
C15 C16 1.374(7)
C15 C28 1.431(6)
C16 C17 1.454(6)
C16 C37 1.522(7)
C17 C18 1.390(7)
C17 C26 1.444(6)
C18 C19 1.392(6)
C18 H7 0.9500
C19 C20 1.414(7)
C19 C24 1.426(7)
C20 C21 1.369(7)
C20 H8 0.9500
C21 C22 1.414(7)
C21 H9 0.9500
C22 C23 1.366(8)
C22 H10 0.9500
C23 C24 1.428(7)
C23 H11 0.9500
C24 C25 1.403(7)
C25 C26 1.401(6)
C25 H12 0.9500
C26 C27 1.442(7)
C27 C28 1.382(6)
C27 C41 1.503(7)
C29 C30 1.524(7)
C29 H13 0.9900
C29 H14 0.9900
C30 C31 1.506(8)
C30 H15 0.9900
C30 H16 0.9900
C31 C32 1.554(8)
C31 H17 0.9900
C31 H18 0.9900
C32 H19 0.9800
C32 H20 0.9800
C32 H21 0.9800
C33 C34 1.524(7)
C33 H22 0.9900
C33 H23 0.9900
C34 C35 1.536(7)
C34 H24 0.9900
C34 H25 0.9900
C35 C36 1.519(7)
C35 H26 0.9900
C35 H27 0.9900
C36 H28 0.9800
C36 H29 0.9800
C36 H30 0.9800
C37 C38 1.524(7)
C37 H31 0.9900
C37 H32 0.9900
C38 C39 1.523(6)
C38 H33 0.9900
C38 H34 0.9900
C39 C40 1.515(7)
C39 H35 0.9900
C39 H36 0.9900
C40 H37 0.9800
C40 H38 0.9800
C40 H39 0.9800
C41 C42 1.533(6)
C41 H40 0.9900
C41 H41 0.9900
C42 C43 1.530(7)
C42 H42 0.9900
C42 H43 0.9900
C43 C44 1.516(7)
C43 H44 0.9900
C43 H45 0.9900
C44 H46 0.9800
C44 H47 0.9800
C44 H48 0.9800

loop_
_geom_torsion_atom_site_label_1
_geom_torsion_atom_site_label_2
_geom_torsion_atom_site_label_3
_geom_torsion_atom_site_label_4
_geom_torsion
C28 S1 C1 C2 177.9(5)
C28 S1 C1 C14 -5.5(4)
C14 C1 C2 C3 -6.4(7)
S1 C1 C2 C3 169.8(4)
C14 C1 C2 C29 175.5(5)
S1 C1 C2 C29 -8.3(7)
C1 C2 C3 C4 174.6(5)
C29 C2 C3 C4 -7.2(7)
C1 C2 C3 C12 -6.5(7)
C29 C2 C3 C12 171.7(4)
C2 C3 C4 C5 176.1(5)
C12 C3 C4 C5 -2.8(7)
C3 C4 C5 C10 0.5(7)
C3 C4 C5 C6 -179.3(5)
C4 C5 C6 C7 178.0(5)
C10 C5 C6 C7 -1.9(7)
C5 C6 C7 C8 1.7(8)
C6 C7 C8 C9 -0.4(8)
C7 C8 C9 C10 -0.6(8)
C4 C5 C10 C11 1.4(7)
C6 C5 C10 C11 -178.8(5)
C4 C5 C10 C9 -179.0(4)
C6 C5 C10 C9 0.9(7)
C8 C9 C10 C5 0.4(7)
C8 C9 C10 C11 180.0(5)
C5 C10 C11 C12 -0.9(7)
C9 C10 C11 C12 179.4(5)
C10 C11 C12 C13 175.7(5)
C10 C11 C12 C3 -1.4(7)
C4 C3 C12 C11 3.2(7)
C2 C3 C12 C11 -175.7(4)
C4 C3 C12 C13 -173.9(5)
C2 C3 C12 C13 7.2(7)
C11 C12 C13 C14 -172.0(4)
C3 C12 C13 C14 5.0(7)
C11 C12 C13 C33 12.5(7)
C3 C12 C13 C33 -170.4(5)
C12 C13 C14 C1 -17.2(7)
C33 C13 C14 C1 158.1(5)
C12 C13 C14 C15 171.3(5)
C33 C13 C14 C15 -13.3(8)
C2 C1 C14 C13 19.0(7)
S1 C1 C14 C13 -157.7(4)
C2 C1 C14 C15 -168.1(5)
S1 C1 C14 C15 15.2(5)
C13 C14 C15 C16 -35.2(8)
C1 C14 C15 C16 152.8(5)
C13 C14 C15 C28 152.3(5)
C1 C14 C15 C28 -19.6(6)
C28 C15 C16 C17 -16.3(7)
C14 C15 C16 C17 171.9(5)
C28 C15 C16 C37 157.3(4)
C14 C15 C16 C37 -14.5(8)
C15 C16 C17 C18 -172.9(4)
C37 C16 C17 C18 13.3(7)
C15 C16 C17 C26 4.3(7)
C37 C16 C17 C26 -169.5(4)
C26 C17 C18 C19 -1.3(7)
C16 C17 C18 C19 175.9(4)
C17 C18 C19 C20 179.2(5)
C17 C18 C19 C24 0.1(7)
C18 C19 C20 C21 -179.1(5)
C24 C19 C20 C21 -0.1(7)
C19 C20 C21 C22 -1.7(8)
C20 C21 C22 C23 1.7(8)
C21 C22 C23 C24 0.2(7)
C18 C19 C24 C25 0.6(7)
C20 C19 C24 C25 -178.5(4)
C18 C19 C24 C23 -179.0(4)
C20 C19 C24 C23 2.0(7)
C22 C23 C24 C25 178.5(5)
C22 C23 C24 C19 -2.0(7)
C19 C24 C25 C26 -0.1(7)
C23 C24 C25 C26 179.4(4)
C24 C25 C26 C27 175.9(4)
C24 C25 C26 C17 -1.0(7)
C18 C17 C26 C25 1.7(7)
C16 C17 C26 C25 -175.6(4)
C18 C17 C26 C27 -175.2(4)
C16 C17 C26 C27 7.5(7)
C25 C26 C27 C28 176.3(4)
C17 C26 C27 C28 -6.9(6)
C25 C26 C27 C41 -3.5(7)
C17 C26 C27 C41 173.3(4)
C26 C27 C28 C15 -5.5(7)
C41 C27 C28 C15 174.3(4)
C26 C27 C28 S1 169.5(4)
C41 C27 C28 S1 -10.7(6)
C16 C15 C28 C27 17.6(7)
C14 C15 C28 C27 -169.0(4)
C16 C15 C28 S1 -157.9(4)
C14 C15 C28 S1 15.4(5)
C1 S1 C28 C27 178.6(4)
C1 S1 C28 C15 -5.9(4)
C1 C2 C29 C30 109.0(5)
C3 C2 C29 C30 -69.0(6)
C2 C29 C30 C31 -58.2(6)
C29 C30 C31 C32 -176.4(4)
C14 C13 C33 C34 -110.4(5)
C12 C13 C33 C34 64.7(6)
C13 C33 C34 C35 71.1(5)
C33 C34 C35 C36 69.3(6)
C15 C16 C37 C38 -104.6(5)
C17 C16 C37 C38 68.9(6)
C16 C37 C38 C39 -180.0(4)
C37 C38 C39 C40 -178.5(5)
C28 C27 C41 C42 99.8(5)
C26 C27 C41 C42 -80.4(6)
C27 C41 C42 C43 177.2(4)
C41 C42 C43 C44 -178.8(5)
